data_2213073
loop_
_publ_author_name
'Percival, Darryl'
'Storey, John M. D.'
'Harrison, William T. A.'

_publ_section_title
;
 <i>N</i>-(2-Bromophenyl)-<i>N</i>-methylnicotinamide
;
_journal_coeditor_code ZL2007
_journal_issue 4
_journal_name_full 'Acta Crystallographica Section E'
_journal_page_first o1853
_journal_page_last o1854
_journal_paper_doi 10.1107/S1600536807010707
_journal_volume 63
_journal_year 2007
_chemical_formula_iupac 'C13 H11 Br N2 O'
_chemical_formula_moiety 'C13 H11 Br N2 O'
_chemical_formula_sum 'C13 H11 Br N2 O'
_chemical_formula_weight 291.15
_chemical_name_systematic
;
N-(2-Bromophenyl)-N-methylnicotinamide
;
_space_group_IT_number 61
_symmetry_cell_setting orthorhombic
_symmetry_space_group_name_Hall '-P 2ac 2ab'
_symmetry_space_group_name_H-M 'P b c a'
_atom_sites_solution_hydrogens geom
_atom_sites_solution_primary direct
_atom_sites_solution_secondary difmap
_audit_creation_method SHELXL-97
_cell_angle_alpha 90.00
_cell_angle_beta 90.00
_cell_angle_gamma 90.00
_cell_formula_units_Z 8
_cell_length_a 8.9243(5)
_cell_length_b 13.4297(7)
_cell_length_c 20.2129(11)
_cell_measurement_reflns_used 2851
_cell_measurement_temperature 293(2)
_cell_measurement_theta_max 24.43
_cell_measurement_theta_min 2.92
_cell_volume 2422.5(2)
_computing_cell_refinement 'SAINT (Bruker, 1999)'
_computing_data_collection 'SMART (Bruker, 1999)'
_computing_data_reduction SAINT
_computing_molecular_graphics 'ORTEP-3 (Farrugia, 1997)'
_computing_publication_material SHELXL97
_computing_structure_refinement 'SHELXL97 (Sheldrick, 1997)'
_computing_structure_solution 'SHELXS97 (Sheldrick, 1997)'
_diffrn_ambient_temperature 293(2)
_diffrn_measured_fraction_theta_full 0.998
_diffrn_measured_fraction_theta_max 0.998
_diffrn_measurement_device_type 'Bruker SMART 1000 CCD'
_diffrn_measurement_method \w
_diffrn_radiation_monochromator graphite
_diffrn_radiation_source 'fine-focus sealed tube'
_diffrn_radiation_type MoK\a
_diffrn_radiation_wavelength 0.71073
_diffrn_reflns_av_R_equivalents 0.0444
_diffrn_reflns_av_sigmaI/netI 0.0469
_diffrn_reflns_limit_h_max 6
_diffrn_reflns_limit_h_min -12
_diffrn_reflns_limit_k_max 18
_diffrn_reflns_limit_k_min -18
_diffrn_reflns_limit_l_max 28
_diffrn_reflns_limit_l_min -26
_diffrn_reflns_number 17854
_diffrn_reflns_theta_full 30.07
_diffrn_reflns_theta_max 30.07
_diffrn_reflns_theta_min 2.92
_diffrn_standards_decay_% 0
_exptl_absorpt_coefficient_mu 3.378
_exptl_absorpt_correction_T_max 0.418
_exptl_absorpt_correction_T_min 0.319
_exptl_absorpt_correction_type multi-scan
_exptl_absorpt_process_details '(SADABS; Bruker, 1999)'
_exptl_crystal_colour colourless
_exptl_crystal_density_diffrn 1.597
_exptl_crystal_density_method 'not measured'
_exptl_crystal_description block
_exptl_crystal_F_000 1168
_exptl_crystal_size_max 0.45
_exptl_crystal_size_mid 0.30
_exptl_crystal_size_min 0.26
_refine_diff_density_max 0.433
_refine_diff_density_min -0.422
_refine_ls_extinction_method none
_refine_ls_goodness_of_fit_ref 1.014
_refine_ls_hydrogen_treatment constr
_refine_ls_matrix_type full
_refine_ls_number_parameters 155
_refine_ls_number_reflns 3551
_refine_ls_number_restraints 0
_refine_ls_restrained_S_all 1.014
_refine_ls_R_factor_all 0.1076
_refine_ls_R_factor_gt 0.0319
_refine_ls_shift/su_max 0.001
_refine_ls_shift/su_mean 0.000
_refine_ls_structure_factor_coef Fsqd
_refine_ls_weighting_details 'calc w=1/[\s^2^(Fo^2^)+(0.012P)^2^] where P=(Fo^2^+2Fc^2^)/3'
_refine_ls_weighting_scheme calc
_refine_ls_wR_factor_gt 0.0448
_refine_ls_wR_factor_ref 0.0500
_reflns_number_gt 1500
_reflns_number_total 3551
_reflns_threshold_expression I>2\s(I)
_cod_data_source_file zl2007.cif
_cod_data_source_block I
_cod_database_code 2213073
_cod_database_fobs_code 2213073

loop_
_symmetry_equiv_pos_as_xyz
'x, y, z'
'-x+1/2, -y, z+1/2'
'-x, y+1/2, -z+1/2'
'x+1/2, -y+1/2, -z'
'-x, -y, -z'
'x-1/2, y, -z-1/2'
'x, -y-1/2, z-1/2'
'-x-1/2, y-1/2, z'

loop_
_atom_site_type_symbol
_atom_site_label
_atom_site_fract_x
_atom_site_fract_y
_atom_site_fract_z
_atom_site_U_iso_or_equiv
_atom_site_adp_type
_atom_site_calc_flag
_atom_site_refinement_flags
_atom_site_occupancy
C C1 0.6380(2) 0.14672(13) 0.46138(9) 0.0430(5) Uani d . 1
C C2 0.6671(3) 0.07249(18) 0.50669(10) 0.0586(6) Uani d . 1
H H2 0.6154 0.0701 0.5466 0.070 Uiso calc R 1
C C3 0.7741(3) 0.00182(18) 0.49197(13) 0.0686(7) Uani d . 1
H H3 0.7947 -0.0486 0.5222 0.082 Uiso calc R 1
C C4 0.8502(2) 0.00531(17) 0.43316(14) 0.0656(7) Uani d . 1
H H4 0.9235 -0.0419 0.4239 0.079 Uiso calc R 1
C C5 0.8185(2) 0.07817(16) 0.38820(10) 0.0525(6) Uani d . 1
H H5 0.8702 0.0799 0.3483 0.063 Uiso calc R 1
C C6 0.7104(2) 0.14963(15) 0.40117(9) 0.0391(5) Uani d . 1
C C7 0.8062(2) 0.29827(15) 0.34237(10) 0.0589(6) Uani d . 1
H H7A 0.8993 0.2632 0.3375 0.088 Uiso calc R 1
H H7B 0.8127 0.3429 0.3794 0.088 Uiso calc R 1
H H7C 0.7861 0.3356 0.3029 0.088 Uiso calc R 1
C C8 0.54836(19) 0.24325(16) 0.32545(9) 0.0436(5) Uani d . 1
C C9 0.4352(2) 0.16114(15) 0.32625(9) 0.0411(5) Uani d . 1
C C10 0.4681(2) 0.06318(15) 0.31344(9) 0.0450(5) Uani d . 1
H H10 0.5668 0.0431 0.3071 0.054 Uiso calc R 1
C C11 0.3531(3) -0.00495(16) 0.31009(9) 0.0562(6) Uani d . 1
H H11 0.3726 -0.0715 0.3007 0.067 Uiso calc R 1
C C12 0.2096(3) 0.02708(19) 0.32078(10) 0.0639(7) Uani d . 1
H H12 0.1330 -0.0198 0.3195 0.077 Uiso calc R 1
C C13 0.2863(3) 0.18538(17) 0.33516(11) 0.0612(6) Uani d . 1
H H13 0.2633 0.2518 0.3434 0.073 Uiso calc R 1
N N1 0.68431(18) 0.22634(11) 0.35366(7) 0.0413(4) Uani d . 1
N N2 0.17331(19) 0.12123(16) 0.33288(10) 0.0712(6) Uani d . 1
O O1 0.52036(15) 0.32161(10) 0.29672(7) 0.0641(4) Uani d . 1
Br Br1 0.49858(3) 0.246658(18) 0.485530(10) 0.06899(9) Uani d . 1

loop_
_atom_site_aniso_label
_atom_site_aniso_U_11
_atom_site_aniso_U_22
_atom_site_aniso_U_33
_atom_site_aniso_U_12
_atom_site_aniso_U_13
_atom_site_aniso_U_23
C1 0.0442(13) 0.0452(12) 0.0395(12) -0.0084(11) 0.0012(10) -0.0013(10)
C2 0.0642(16) 0.0665(16) 0.0452(14) -0.0130(14) -0.0035(11) 0.0083(12)
C3 0.0723(18) 0.0587(13) 0.0749(19) -0.0070(16) -0.0277(16) 0.0219(15)
C4 0.0505(16) 0.0602(15) 0.0862(19) 0.0094(14) -0.0138(15) 0.0029(14)
C5 0.0410(13) 0.0606(15) 0.0558(14) 0.0019(12) 0.0005(11) 0.0019(12)
C6 0.0335(12) 0.0439(12) 0.0399(12) -0.0051(10) -0.0044(10) 0.0014(10)
C7 0.0532(14) 0.0648(15) 0.0587(15) -0.0151(12) 0.0034(12) 0.0099(11)
C8 0.0413(13) 0.0461(13) 0.0433(11) 0.0020(13) 0.0031(8) 0.0037(11)
C9 0.0358(13) 0.0477(14) 0.0398(12) 0.0016(11) -0.0030(9) 0.0063(10)
C10 0.0407(14) 0.0519(13) 0.0423(12) -0.0004(11) -0.0004(9) -0.0034(9)
C11 0.0715(17) 0.0492(13) 0.0478(15) -0.0035(14) -0.0060(13) -0.0053(10)
C12 0.0560(18) 0.074(2) 0.0617(16) -0.0267(14) -0.0116(12) 0.0086(13)
C13 0.0479(16) 0.0506(15) 0.0851(18) 0.0015(13) -0.0042(13) 0.0062(13)
N1 0.0341(10) 0.0459(11) 0.0440(10) -0.0050(8) 0.0046(7) 0.0070(8)
N2 0.0425(12) 0.0706(15) 0.1005(16) -0.0048(12) -0.0050(11) 0.0052(12)
O1 0.0617(10) 0.0510(9) 0.0796(10) -0.0019(8) -0.0124(8) 0.0227(8)
Br1 0.08138(16) 0.06202(13) 0.06357(13) 0.00580(18) 0.02821(13) -0.00637(13)

loop_
_atom_type_symbol
_atom_type_description
_atom_type_scat_dispersion_real
_atom_type_scat_dispersion_imag
_atom_type_scat_source
C C 0.0033 0.0016 'International Tables Vol C Tables 4.2.6.8 and 6.1.1.4'
H H 0.0000 0.0000 'International Tables Vol C Tables 4.2.6.8 and 6.1.1.4'
N N 0.0061 0.0033 'International Tables Vol C Tables 4.2.6.8 and 6.1.1.4'
O O 0.0106 0.0060 'International Tables Vol C Tables 4.2.6.8 and 6.1.1.4'
Br Br -0.2901 2.4595 'International Tables Vol C Tables 4.2.6.8 and 6.1.1.4'

loop_
_geom_angle_atom_site_label_1
_geom_angle_atom_site_label_2
_geom_angle_atom_site_label_3
_geom_angle
C2 C1 C6 121.2(2)
C2 C1 Br1 117.72(16)
C6 C1 Br1 121.02(15)
C3 C2 C1 119.0(2)
C3 C2 H2 120.5
C1 C2 H2 120.5
C4 C3 C2 120.5(2)
C4 C3 H3 119.8
C2 C3 H3 119.8
C5 C4 C3 119.9(2)
C5 C4 H4 120.0
C3 C4 H4 120.0
C4 C5 C6 121.0(2)
C4 C5 H5 119.5
C6 C5 H5 119.5
C1 C6 C5 118.27(18)
C1 C6 N1 122.55(18)
C5 C6 N1 119.08(17)
N1 C7 H7A 109.5
N1 C7 H7B 109.5
H7A C7 H7B 109.5
N1 C7 H7C 109.5
H7A C7 H7C 109.5
H7B C7 H7C 109.5
O1 C8 N1 121.54(18)
O1 C8 C9 119.98(16)
N1 C8 C9 118.36(18)
C10 C9 C13 117.20(19)
C10 C9 C8 124.05(18)
C13 C9 C8 118.55(18)
C9 C10 C11 119.12(18)
C9 C10 H10 120.4
C11 C10 H10 120.4
C12 C11 C10 118.8(2)
C12 C11 H11 120.6
C10 C11 H11 120.6
N2 C12 C11 123.8(2)
N2 C12 H12 118.1
C11 C12 H12 118.1
N2 C13 C9 125.0(2)
N2 C13 H13 117.5
C9 C13 H13 117.5
C8 N1 C6 123.25(17)
C8 N1 C7 119.00(16)
C6 N1 C7 117.19(15)
C13 N2 C12 116.0(2)

loop_
_geom_bond_atom_site_label_1
_geom_bond_atom_site_label_2
_geom_bond_distance
C1 C2 1.378(3)
C1 C6 1.378(2)
C1 Br1 1.8941(18)
C2 C3 1.378(3)
C2 H2 0.9300
C3 C4 1.370(3)
C3 H3 0.9300
C4 C5 1.365(3)
C4 H4 0.9300
C5 C6 1.386(2)
C5 H5 0.9300
C6 N1 1.428(2)
C7 N1 1.473(2)
C7 H7A 0.9600
C7 H7B 0.9600
C7 H7C 0.9600
C8 O1 1.228(2)
C8 N1 1.360(2)
C8 C9 1.496(2)
C9 C10 1.373(2)
C9 C13 1.380(2)
C10 C11 1.376(2)
C10 H10 0.9300
C11 C12 1.368(3)
C11 H11 0.9300
C12 N2 1.328(2)
C12 H12 0.9300
C13 N2 1.327(2)
C13 H13 0.9300

loop_
_geom_hbond_atom_site_label_D
_geom_hbond_atom_site_label_H
_geom_hbond_atom_site_label_A
_geom_hbond_site_symmetry_A
_geom_hbond_distance_DH
_geom_hbond_distance_HA
_geom_hbond_distance_DA
_geom_hbond_angle_DHA
C12 H12 O1 8_655 0.93 2.57 3.473(3) 163

loop_
_geom_torsion_atom_site_label_1
_geom_torsion_atom_site_label_2
_geom_torsion_atom_site_label_3
_geom_torsion_atom_site_label_4
_geom_torsion
C6 C1 C2 C3 2.0(3)
Br1 C1 C2 C3 -176.48(16)
C1 C2 C3 C4 0.0(3)
C2 C3 C4 C5 -1.1(3)
C3 C4 C5 C6 0.4(3)
C2 C1 C6 C5 -2.7(3)
Br1 C1 C6 C5 175.73(14)
C2 C1 C6 N1 -179.04(17)
Br1 C1 C6 N1 -0.6(2)
C4 C5 C6 C1 1.5(3)
C4 C5 C6 N1 177.99(18)
O1 C8 C9 C10 133.7(2)
N1 C8 C9 C10 -42.4(3)
O1 C8 C9 C13 -40.9(3)
N1 C8 C9 C13 142.95(19)
C13 C9 C10 C11 0.1(3)
C8 C9 C10 C11 -174.62(17)
C9 C10 C11 C12 -1.1(3)
C10 C11 C12 N2 1.6(3)
C10 C9 C13 N2 0.6(3)
C8 C9 C13 N2 175.6(2)
O1 C8 N1 C6 163.45(17)
C9 C8 N1 C6 -20.4(3)
O1 C8 N1 C7 -7.7(3)
C9 C8 N1 C7 168.43(16)
C1 C6 N1 C8 -61.3(3)
C5 C6 N1 C8 122.3(2)
C1 C6 N1 C7 110.0(2)
C5 C6 N1 C7 -66.4(2)
C9 C13 N2 C12 -0.3(4)
C11 C12 N2 C13 -0.9(3)

loop_
_cod_related_entry_id
_cod_related_entry_database
_cod_related_entry_code
1 ChemSpider 21124907
